data_9000254
loop_
_publ_author_name
'Graeber, E. J.'
'Rosenzweig, A.'

_publ_section_title
;The crystal structures of yavapaiite, KFe(SO4)2, and goldichite,
 KFe(SO4)2.4H2O
;
_journal_name_full 'American Mineralogist'
_journal_page_first 1917
_journal_page_last 1933
_journal_volume 56
_journal_year 1971
_chemical_formula_sum 'Fe K O8 S2'
_chemical_name_mineral Yavapaiite
_space_group_IT_number 12
_symmetry_space_group_name_Hall '-C 2y'
_symmetry_space_group_name_H-M 'C 1 2/m 1'
_cell_angle_alpha 90
_cell_angle_beta 94.90
_cell_angle_gamma 90
_cell_length_a 8.152
_cell_length_b 5.153
_cell_length_c 7.877
_cell_formula_units_Z 2
_cell_volume 329.682
_database_code_amcsd 0000263
_exptl_crystal_density_diffrn 2.892
_cod_original_formula_sum 'Fe K S2 O8'
_cod_database_code 9000254

loop_
_space_group_symop_operation_xyz
x,y,z
1/2+x,1/2+y,z
x,-y,z
1/2+x,1/2-y,z
-x,y,-z
1/2-x,1/2+y,-z
-x,-y,-z
1/2-x,1/2-y,-z

loop_
_atom_site_aniso_label
_atom_site_aniso_U_11
_atom_site_aniso_U_22
_atom_site_aniso_U_33
_atom_site_aniso_U_12
_atom_site_aniso_U_13
_atom_site_aniso_U_23
Fe 0.00912 0.00456 0.01165 0.00000 -0.00089 0.00000
K 0.02824 0.02254 0.01330 0.00000 0.00367 0.00000
S 0.00849 0.00393 0.00887 0.00000 0.00127 0.00000
O1 0.00950 0.01368 0.01799 0.00000 -0.00241 0.00000
O2 0.02457 0.02900 0.01317 0.00000 0.00874 0.00000
O3 0.01912 0.00886 0.01836 -0.00697 -0.00519 0.00545

loop_
_atom_site_label
_atom_site_fract_x
_atom_site_fract_y
_atom_site_fract_z
Fe 0.00000 0.00000 0.00000
K 0.00000 0.00000 0.50000
S 0.37010 0.00000 0.20200
O1 0.23710 0.00000 0.06260
O2 0.31280 0.00000 0.37020
O3 0.47410 0.23250 0.18070

loop_
_cod_related_entry_id
_cod_related_entry_database
_cod_related_entry_code
1 AMCSD 0000263
